data_7004065
loop_
_publ_author_name
'Fischer-Fodor, Eva'
'Moldovan, Natalia'
'Virag, Piroska'
'Soritau, Olga'
'Brie, Ioana'
'L\"onnecke, Peter'
'Hey-Hawkins, Evamarie'
'Silaghi-Dumitrescu, Luminita'

_publ_section_title
;
 The CellScan technology for in vitro studies on novel platinum
 complexes with organoarsenic ligands
;
_journal_issue 45
_journal_name_full 'Dalton Transactions'
_journal_page_first 6393
_journal_page_last 6400
_journal_paper_doi 10.1039/b802364f
_journal_year 2008
_chemical_formula_sum 'C42 H42 As2 Cl10 O2 Pt'
_chemical_formula_weight 1278.19
_chemical_name_systematic
;
?
;
_space_group_IT_number 2
_symmetry_cell_setting triclinic
_symmetry_space_group_name_Hall '-P 1'
_symmetry_space_group_name_H-M 'P -1'
_atom_sites_solution_hydrogens geom
_atom_sites_solution_primary direct
_atom_sites_solution_secondary difmap
_audit_creation_method SHELXL-97
_cell_angle_alpha 114.160(4)
_cell_angle_beta 92.344(4)
_cell_angle_gamma 105.966(4)
_cell_formula_units_Z 1
_cell_length_a 9.191(3)
_cell_length_b 11.690(3)
_cell_length_c 13.444(4)
_cell_measurement_reflns_used 977
_cell_measurement_temperature 210(2)
_cell_measurement_theta_max 29.24
_cell_measurement_theta_min 3.08
_cell_volume 1247.6(6)
_computing_cell_refinement 'Bruker SAINT'
_computing_data_collection 'Bruker SMART'
_computing_data_reduction 'Bruker SAINT'
_computing_molecular_graphics 'ORTEP3 for Windows (L. J. Farrugia, 1997)'
_computing_publication_material 'WINGX (L.J. Farrugia,1999)'
_computing_structure_refinement 'SHELXL-97 (Sheldrick,1997)'
_computing_structure_solution 'SHELXS-97 (Sheldrick, 1990)'
_diffrn_ambient_temperature 210(2)
_diffrn_measured_fraction_theta_full 0.892
_diffrn_measured_fraction_theta_max 0.892
_diffrn_measurement_device_type 'ccd diffractometer (AXS Bruker)'
_diffrn_measurement_method \w-scans
_diffrn_radiation_monochromator graphite
_diffrn_radiation_source 'fine-focus sealed tube'
_diffrn_radiation_type MoK\a
_diffrn_radiation_wavelength 0.71073
_diffrn_reflns_av_R_equivalents 0.0230
_diffrn_reflns_av_sigmaI/netI 0.0285
_diffrn_reflns_limit_h_max 12
_diffrn_reflns_limit_h_min -12
_diffrn_reflns_limit_k_max 15
_diffrn_reflns_limit_k_min -15
_diffrn_reflns_limit_l_max 18
_diffrn_reflns_limit_l_min -17
_diffrn_reflns_number 13002
_diffrn_reflns_theta_full 29.24
_diffrn_reflns_theta_max 29.24
_diffrn_reflns_theta_min 2.02
_exptl_absorpt_coefficient_mu 4.697
_exptl_absorpt_correction_T_max 0.4535
_exptl_absorpt_correction_T_min 0.3331
_exptl_absorpt_correction_type multi-scan
_exptl_crystal_colour yellow
_exptl_crystal_density_diffrn 1.701
_exptl_crystal_density_method 'not measured'
_exptl_crystal_description prism
_exptl_crystal_F_000 624
_exptl_crystal_size_max 0.30
_exptl_crystal_size_mid 0.20
_exptl_crystal_size_min 0.20
_refine_diff_density_max 2.527
_refine_diff_density_min -1.441
_refine_diff_density_rms 0.127
_refine_ls_extinction_method none
_refine_ls_goodness_of_fit_ref 1.080
_refine_ls_hydrogen_treatment constr
_refine_ls_matrix_type full
_refine_ls_number_parameters 260
_refine_ls_number_reflns 6044
_refine_ls_number_restraints 0
_refine_ls_restrained_S_all 1.080
_refine_ls_R_factor_all 0.0384
_refine_ls_R_factor_gt 0.0332
_refine_ls_shift/su_max 0.001
_refine_ls_shift/su_mean 0.000
_refine_ls_structure_factor_coef Fsqd
_refine_ls_weighting_details 'calc w=1/[\s^2^(Fo^2^)+(0.0481P)^2^+0.6279P] where P=(Fo^2^+2Fc^2^)/3'
_refine_ls_weighting_scheme calc
_refine_ls_wR_factor_gt 0.0788
_refine_ls_wR_factor_ref 0.0809
_reflns_number_gt 5489
_reflns_number_total 6044
_reflns_threshold_expression >2sigma(I)
_cod_data_source_file b802364f.txt
_cod_data_source_block c1825fin
_cod_depositor_comments
;
The following automatic conversions were performed:
'_symmetry_cell_setting' value 'Triclinic' changed to 'triclinic'
according to '/home/saulius/struct/CIF-dictionaries/cif_core.dic'
dictionary named 'cif_core.dic' version 2.4.1 from 2010-06-29.

Automatic conversion script
Id: cif_fix_enum 1527 2010-12-29 10:47:43Z saulius 
;
_cod_original_sg_symbol_H-M p-1
_cod_database_code 7004065

loop_
_symmetry_equiv_pos_as_xyz
'x, y, z'
'-x, -y, -z'

loop_
_atom_site_label
_atom_site_type_symbol
_atom_site_fract_x
_atom_site_fract_y
_atom_site_fract_z
_atom_site_U_iso_or_equiv
_atom_site_adp_type
_atom_site_occupancy
_atom_site_symmetry_multiplicity
_atom_site_calc_flag
_atom_site_refinement_flags
_atom_site_disorder_assembly
_atom_site_disorder_group
Pt1 Pt 0.5000 0.5000 0.5000 0.02385(6) Uani 1 2 d S . .
As1 As 0.50736(4) 0.71124(3) 0.50882(3) 0.02513(8) Uani 1 1 d . . .
Cl1 Cl 0.30310(10) 0.40405(9) 0.34990(8) 0.0363(2) Uani 1 1 d . . .
Cl2 Cl 0.2299(4) 0.5413(2) 0.0646(2) 0.1301(10) Uani 1 1 d . . .
Cl3 Cl 0.0662(2) 0.29286(18) 0.07039(14) 0.0902(5) Uani 1 1 d . . .
Cl4 Cl 0.5050(3) 0.28624(17) 0.06330(14) 0.0903(6) Uani 1 1 d . . .
Cl5 Cl 0.2746(3) 0.02697(18) -0.03862(15) 0.0993(6) Uani 1 1 d . . .
O1 O 0.2523(3) 0.6695(3) 0.6259(3) 0.0459(7) Uani 1 1 d . . .
C1 C 0.3053(4) 0.7239(4) 0.4797(3) 0.0295(7) Uani 1 1 d . . .
C2 C 0.1990(4) 0.6957(4) 0.5441(3) 0.0344(8) Uani 1 1 d . . .
C3 C 0.0496(5) 0.6974(5) 0.5227(4) 0.0478(10) Uani 1 1 d . . .
H3 H -0.0237 0.6773 0.5649 0.057 Uiso 1 1 calc R . .
C4 C 0.0109(5) 0.7288(5) 0.4389(4) 0.0547(12) Uani 1 1 d . . .
H4 H -0.0896 0.7296 0.4244 0.066 Uiso 1 1 calc R . .
C5 C 0.1156(5) 0.7587(5) 0.3764(4) 0.0496(11) Uani 1 1 d . . .
H5 H 0.0875 0.7814 0.3206 0.059 Uiso 1 1 calc R . .
C6 C 0.2646(5) 0.7554(4) 0.3961(3) 0.0379(8) Uani 1 1 d . . .
H6 H 0.3368 0.7744 0.3529 0.045 Uiso 1 1 calc R . .
C7 C 0.1523(6) 0.6523(6) 0.7007(4) 0.0632(14) Uani 1 1 d . . .
H7A H 0.1314 0.7343 0.7426 0.095 Uiso 1 1 calc R . .
H7B H 0.2009 0.6281 0.7512 0.095 Uiso 1 1 calc R . .
H7C H 0.0566 0.5827 0.6593 0.095 Uiso 1 1 calc R . .
C8 C 0.6083(4) 0.8730(4) 0.6415(3) 0.0306(7) Uani 1 1 d . . .
C9 C 0.5280(5) 0.9595(4) 0.6946(3) 0.0393(9) Uani 1 1 d . . .
H9 H 0.4240 0.9390 0.6666 0.047 Uiso 1 1 calc R . .
C10 C 0.6018(6) 1.0761(4) 0.7889(4) 0.0486(11) Uani 1 1 d . . .
H10 H 0.5475 1.1346 0.8242 0.058 Uiso 1 1 calc R . .
C11 C 0.7535(6) 1.1063(5) 0.8308(4) 0.0537(12) Uani 1 1 d . . .
H11 H 0.8024 1.1849 0.8950 0.064 Uiso 1 1 calc R . .
C12 C 0.8344(5) 1.0209(4) 0.7782(4) 0.0494(11) Uani 1 1 d . . .
H12 H 0.9379 1.0415 0.8073 0.059 Uiso 1 1 calc R . .
C13 C 0.7629(5) 0.9047(4) 0.6825(3) 0.0393(9) Uani 1 1 d . . .
H13 H 0.8187 0.8482 0.6458 0.047 Uiso 1 1 calc R . .
C14 C 0.6097(4) 0.7450(4) 0.3952(3) 0.0297(7) Uani 1 1 d . . .
C15 C 0.6943(5) 0.8726(4) 0.4129(4) 0.0392(9) Uani 1 1 d . . .
H15 H 0.7025 0.9451 0.4808 0.047 Uiso 1 1 calc R . .
C16 C 0.7666(5) 0.8920(5) 0.3296(4) 0.0485(11) Uani 1 1 d . . .
H16 H 0.8246 0.9779 0.3416 0.058 Uiso 1 1 calc R . .
C17 C 0.7539(5) 0.7863(5) 0.2297(4) 0.0529(12) Uani 1 1 d . . .
H17 H 0.8025 0.8001 0.1736 0.063 Uiso 1 1 calc R . .
C18 C 0.6701(6) 0.6607(6) 0.2122(4) 0.0614(14) Uani 1 1 d . . .
H18 H 0.6608 0.5888 0.1436 0.074 Uiso 1 1 calc R . .
C19 C 0.5985(5) 0.6389(5) 0.2956(3) 0.0461(10) Uani 1 1 d . . .
H19 H 0.5432 0.5525 0.2838 0.055 Uiso 1 1 calc R . .
C20 C 0.1426(11) 0.4618(7) 0.1374(5) 0.100(3) Uani 1 1 d . . .
H20A H 0.0597 0.4972 0.1653 0.119 Uiso 1 1 calc R . .
H20B H 0.2176 0.4846 0.2020 0.119 Uiso 1 1 calc R . .
C21 C 0.3888(9) 0.1551(6) 0.0843(5) 0.0752(17) Uani 1 1 d . . .
H21A H 0.4539 0.1210 0.1167 0.090 Uiso 1 1 calc R . .
H21B H 0.3225 0.1876 0.1370 0.090 Uiso 1 1 calc R . .

loop_
_atom_site_aniso_label
_atom_site_aniso_U_11
_atom_site_aniso_U_22
_atom_site_aniso_U_33
_atom_site_aniso_U_23
_atom_site_aniso_U_13
_atom_site_aniso_U_12
Pt1 0.02041(9) 0.02547(10) 0.02880(10) 0.01311(7) 0.00475(6) 0.00999(7)
As1 0.02172(17) 0.02661(18) 0.03066(18) 0.01383(15) 0.00625(14) 0.01084(14)
Cl1 0.0322(4) 0.0347(5) 0.0399(5) 0.0172(4) -0.0039(4) 0.0073(4)
Cl2 0.200(3) 0.0916(15) 0.1111(16) 0.0535(13) 0.0691(18) 0.0459(17)
Cl3 0.0891(12) 0.0792(11) 0.0706(10) 0.0215(8) -0.0093(9) 0.0009(9)
Cl4 0.1214(15) 0.0653(9) 0.0673(9) 0.0244(8) 0.0282(9) 0.0101(9)
Cl5 0.1329(17) 0.0672(10) 0.0776(11) 0.0303(9) 0.0093(11) 0.0055(10)
O1 0.0396(16) 0.064(2) 0.0538(17) 0.0386(16) 0.0220(14) 0.0231(15)
C1 0.0244(16) 0.0298(17) 0.0386(19) 0.0157(15) 0.0087(14) 0.0136(14)
C2 0.0291(18) 0.0346(19) 0.042(2) 0.0156(16) 0.0092(15) 0.0145(15)
C3 0.030(2) 0.053(3) 0.065(3) 0.026(2) 0.0174(19) 0.0180(19)
C4 0.032(2) 0.066(3) 0.079(3) 0.036(3) 0.010(2) 0.028(2)
C5 0.042(2) 0.059(3) 0.059(3) 0.031(2) 0.003(2) 0.028(2)
C6 0.0324(19) 0.041(2) 0.046(2) 0.0210(18) 0.0051(16) 0.0165(16)
C7 0.057(3) 0.085(4) 0.059(3) 0.044(3) 0.028(2) 0.018(3)
C8 0.0324(18) 0.0286(17) 0.0325(17) 0.0156(14) 0.0059(14) 0.0085(14)
C9 0.044(2) 0.036(2) 0.037(2) 0.0125(16) 0.0069(17) 0.0168(18)
C10 0.063(3) 0.035(2) 0.042(2) 0.0097(18) 0.009(2) 0.019(2)
C11 0.067(3) 0.038(2) 0.041(2) 0.0100(19) 0.001(2) 0.007(2)
C12 0.038(2) 0.046(2) 0.054(3) 0.023(2) -0.006(2) -0.0017(19)
C13 0.034(2) 0.038(2) 0.046(2) 0.0206(18) 0.0048(17) 0.0092(17)
C14 0.0213(15) 0.0381(19) 0.0373(18) 0.0205(16) 0.0081(14) 0.0140(14)
C15 0.042(2) 0.037(2) 0.052(2) 0.0252(18) 0.0195(18) 0.0212(18)
C16 0.042(2) 0.051(3) 0.070(3) 0.041(2) 0.021(2) 0.017(2)
C17 0.043(2) 0.071(3) 0.052(3) 0.037(3) 0.017(2) 0.013(2)
C18 0.059(3) 0.063(3) 0.041(2) 0.013(2) 0.017(2) 0.002(3)
C19 0.040(2) 0.045(2) 0.039(2) 0.0116(18) 0.0112(18) 0.0022(18)
C20 0.154(8) 0.074(4) 0.059(4) 0.030(3) 0.002(4) 0.021(5)
C21 0.109(5) 0.064(4) 0.057(3) 0.031(3) 0.017(3) 0.026(3)

loop_
_atom_type_symbol
_atom_type_description
_atom_type_scat_dispersion_real
_atom_type_scat_dispersion_imag
_atom_type_scat_source
Pt Pt -1.7033 8.3905 'International Tables Vol C Tables 4.2.6.8 and 6.1.1.4'
As As 0.0499 2.0058 'International Tables Vol C Tables 4.2.6.8 and 6.1.1.4'
Cl Cl 0.1484 0.1585 'International Tables Vol C Tables 4.2.6.8 and 6.1.1.4'
O O 0.0106 0.0060 'International Tables Vol C Tables 4.2.6.8 and 6.1.1.4'
C C 0.0033 0.0016 'International Tables Vol C Tables 4.2.6.8 and 6.1.1.4'
H H 0.0000 0.0000 'International Tables Vol C Tables 4.2.6.8 and 6.1.1.4'

loop_
_geom_angle_atom_site_label_1
_geom_angle_atom_site_label_2
_geom_angle_atom_site_label_3
_geom_angle
_geom_angle_site_symmetry_1
_geom_angle_site_symmetry_3
_geom_angle_publ_flag
Cl1 Pt1 Cl1 180.0 . 2_666 ?
Cl1 Pt1 As1 87.66(3) . . ?
Cl1 Pt1 As1 92.34(3) 2_666 . ?
Cl1 Pt1 As1 92.34(3) . 2_666 ?
Cl1 Pt1 As1 87.66(3) 2_666 2_666 ?
As1 Pt1 As1 180.0 . 2_666 ?
C8 As1 C1 103.36(16) . . ?
C8 As1 C14 102.45(16) . . ?
C1 As1 C14 103.37(15) . . ?
C8 As1 Pt1 120.60(11) . . ?
C1 As1 Pt1 113.36(11) . . ?
C14 As1 Pt1 111.79(11) . . ?
C2 O1 C7 117.7(4) . . ?
C6 C1 C2 120.4(3) . . ?
C6 C1 As1 122.1(3) . . ?
C2 C1 As1 117.4(3) . . ?
O1 C2 C1 115.6(3) . . ?
O1 C2 C3 124.9(4) . . ?
C1 C2 C3 119.5(4) . . ?
C4 C3 C2 119.3(4) . . ?
C5 C4 C3 121.6(4) . . ?
C4 C5 C6 119.5(4) . . ?
C1 C6 C5 119.7(4) . . ?
C13 C8 C9 119.7(4) . . ?
C13 C8 As1 120.0(3) . . ?
C9 C8 As1 120.3(3) . . ?
C10 C9 C8 119.9(4) . . ?
C11 C10 C9 120.5(4) . . ?
C10 C11 C12 120.0(4) . . ?
C11 C12 C13 120.3(4) . . ?
C8 C13 C12 119.6(4) . . ?
C19 C14 C15 119.9(4) . . ?
C19 C14 As1 118.5(3) . . ?
C15 C14 As1 121.6(3) . . ?
C16 C15 C14 119.6(4) . . ?
C17 C16 C15 120.4(4) . . ?
C18 C17 C16 119.9(4) . . ?
C17 C18 C19 120.5(5) . . ?
C14 C19 C18 119.6(4) . . ?
Cl2 C20 Cl3 117.7(4) . . ?
Cl5 C21 Cl4 112.1(3) . . ?

loop_
_geom_bond_atom_site_label_1
_geom_bond_atom_site_label_2
_geom_bond_distance
_geom_bond_site_symmetry_2
_geom_bond_publ_flag
Pt1 Cl1 2.3102(10) . ?
Pt1 Cl1 2.3102(10) 2_666 ?
Pt1 As1 2.4050(7) . ?
Pt1 As1 2.4050(7) 2_666 ?
As1 C8 1.938(4) . ?
As1 C1 1.940(3) . ?
As1 C14 1.944(4) . ?
Cl2 C20 1.693(7) . ?
Cl3 C20 1.713(7) . ?
Cl4 C21 1.745(6) . ?
Cl5 C21 1.744(6) . ?
O1 C2 1.363(5) . ?
O1 C7 1.428(5) . ?
C1 C6 1.385(5) . ?
C1 C2 1.392(5) . ?
C2 C3 1.399(5) . ?
C3 C4 1.381(7) . ?
C4 C5 1.370(7) . ?
C5 C6 1.398(6) . ?
C8 C13 1.392(5) . ?
C8 C9 1.393(5) . ?
C9 C10 1.390(6) . ?
C10 C11 1.374(7) . ?
C11 C12 1.387(7) . ?
C12 C13 1.394(6) . ?
C14 C19 1.379(6) . ?
C14 C15 1.394(5) . ?
C15 C16 1.391(6) . ?
C16 C17 1.375(7) . ?
C17 C18 1.373(7) . ?
C18 C19 1.398(6) . ?
